data_4307670
loop_
_publ_author_name
'Kazuhiro Uehara'
'Ko Kasai'
'Noritaka Mizuno'

_publ_contact_author_address
;
Department of Applied Chemistry, School of Engineering,
The University of Tokyo,
7-3-1 Hongo, Bunkyo-ku, Tokyo 113-8656, Japan.
;
_publ_contact_author_email tmizuno@mail.ecc.u-tokyo.ac.jp
_publ_contact_author_fax +81-3-5841-7220
_publ_contact_author_name 'Noritaka Mizuno'
_publ_contact_author_phone +81-3-5841-7272
_publ_section_title
;
Syntheses and Characterizations of Palladium-Based Molecular
Triangle/Square Compounds and Hybrid Composites with Polyoxometalates
;
_journal_name_full 'Inorganic Chemistry'
_journal_page_first 2563
_journal_page_last 2570
_journal_paper_doi 10.1021/ic062156r
_journal_volume 46
_journal_year 2007
_chemical_formula_moiety 'C32 N8 O32 Pd2 W10'
_chemical_formula_sum 'C32 N8 O32 Pd2 W10'
_chemical_formula_weight 3059.7
_space_group_IT_number 2
_symmetry_cell_setting triclinic
_symmetry_space_group_name_Hall '-P 1'
_symmetry_space_group_name_H-M 'P -1'
_audit_conform_dict_location ftp://ftp.iucr.org/pub/cif_core.dic
_audit_conform_dict_name cif_core.dic
_audit_conform_dict_version 2.3
_audit_creation_date 2006-10-20T11:47:52-00:00
_audit_creation_method 'WinGX routine CIF_UPDATE'
_cell_angle_alpha 73.883(3)
_cell_angle_beta 89.413(2)
_cell_angle_gamma 72.568(4)
_cell_formula_units_Z 2
_cell_length_a 14.3773(8)
_cell_length_b 16.9891(10)
_cell_length_c 23.6467(17)
_cell_measurement_reflns_used 0
_cell_measurement_temperature 153(2)
_cell_measurement_theta_max 0
_cell_measurement_theta_min 0
_cell_volume 5277.2(6)
_computing_molecular_graphics 'Ortep-3 for Windows (Farrugia, 1997)'
_computing_publication_material 'WinGX publication routines (Farrugia, 1999)'
_computing_structure_refinement 'SHELXL-97 (Sheldrick, 1997)'
_computing_structure_solution 'SHELXS-86 (Sheldrick, 1986)'
_diffrn_measured_fraction_theta_full 0.875
_diffrn_measured_fraction_theta_max 0.875
_diffrn_radiation_probe x-ray
_diffrn_radiation_type MoK\a
_diffrn_radiation_wavelength 0.71069
_diffrn_reflns_av_R_equivalents 0
_diffrn_reflns_limit_h_max 19
_diffrn_reflns_limit_h_min 0
_diffrn_reflns_limit_k_max 23
_diffrn_reflns_limit_k_min -21
_diffrn_reflns_limit_l_max 31
_diffrn_reflns_limit_l_min -31
_diffrn_reflns_number 24827
_diffrn_reflns_theta_full 29.1
_diffrn_reflns_theta_max 29.1
_diffrn_reflns_theta_min 1.31
_exptl_absorpt_coefficient_mu 11.229
_exptl_absorpt_correction_type empirical
_exptl_crystal_colour 'pale yellow'
_exptl_crystal_density_diffrn 1.926
_exptl_crystal_density_method 'not measured'
_exptl_crystal_description prism
_exptl_crystal_F_000 2672
_exptl_crystal_size_max 0
_exptl_crystal_size_mid 0
_exptl_crystal_size_min 0
_platon_squeeze_details
;
;
_refine_diff_density_max 3.163
_refine_diff_density_min -4.451
_refine_ls_extinction_method none
_refine_ls_goodness_of_fit_ref 0.963
_refine_ls_hydrogen_treatment noref
_refine_ls_matrix_type full
_refine_ls_number_parameters 349
_refine_ls_number_reflns 24827
_refine_ls_number_restraints 6
_refine_ls_restrained_S_all 0.963
_refine_ls_R_factor_gt 0.0978
_refine_ls_shift/su_max 0.001
_refine_ls_structure_factor_coef Fsqd
_refine_ls_weighting_details 'calc w=1/[\s^2^(Fo^2^)+(0.0894P)^2^+0.0000P] where P=(Fo^2^+2Fc^2^)/3'
_refine_ls_weighting_scheme calc
_refine_ls_wR_factor_ref 0.2733
_reflns_number_gt 7410
_reflns_number_total 24827
_reflns_threshold_expression >2sigma(I)
_cod_data_source_file ic062156rsi20061113_095659.cif
_cod_data_source_block squeezed
_cod_original_cell_volume 5277.3(6)
_cod_database_code 4307670

loop_
_symmetry_equiv_pos_as_xyz
'x, y, z'
'-x, -y, -z'

loop_
_atom_site_label
_atom_site_type_symbol
_atom_site_fract_x
_atom_site_fract_y
_atom_site_fract_z
_atom_site_U_iso_or_equiv
_atom_site_adp_type
_atom_site_occupancy
_atom_site_calc_flag
_atom_site_refinement_flags
_atom_site_disorder_group
_atom_site_disorder_assembly
W101 W 0.98456(9) -0.17669(8) 0.53839(6) 0.0386(3) Uani 1 d . . .
W103 W 0.80696(9) 0.10347(8) 0.53320(6) 0.0410(4) Uani 1 d . . .
W102 W 0.96407(9) -0.05894(9) 0.62899(6) 0.0402(3) Uani 1 d . . .
W104 W 0.82854(9) -0.01580(9) 0.44342(6) 0.0395(3) Uani 1 d . . .
W105 W 0.76766(9) -0.08456(9) 0.57718(6) 0.0408(4) Uani 1 d . . .
W203 W 0.15973(11) -0.05122(10) 0.92351(7) 0.0551(4) Uani 1 d . . .
W204 W 0.13645(11) 0.10604(10) 0.98209(7) 0.0567(4) Uani 1 d . . .
W205 W 0.30541(11) -0.07919(11) 1.03837(7) 0.0628(5) Uani 1 d . . .
W201 W 0.11442(11) -0.01900(10) 1.11083(6) 0.0537(4) Uani 1 d . . .
W202 W 0.13711(11) -0.17646(10) 1.05248(7) 0.0573(4) Uani 1 d . . .
Pd1 Pd 0.11856(17) 0.26337(15) 0.69655(11) 0.0412(6) Uani 1 d . . .
Pd2 Pd 0.58933(17) 0.20066(16) 0.32717(11) 0.0422(6) Uani 1 d . . .
O202 O 0.1532(15) -0.2839(14) 1.0811(9) 0.050(6) Uiso 1 d . . .
O211 O 0.2780(14) -0.1868(13) 1.0659(8) 0.045(5) Uiso 1 d . . .
O207 O 0.1531(14) -0.1642(13) 0.9712(8) 0.045(5) Uiso 1 d . . .
O212 O 0.3026(17) -0.0813(15) 0.9596(10) 0.066(7) Uiso 1 d . . .
O216 O 0.1441(13) -0.0296(12) 1.0153(8) 0.036(5) Uiso 1 d . . .
O208 O 0.1519(15) 0.0703(14) 0.9128(9) 0.051(6) Uiso 1 d . . .
O210 O 0.2535(17) -0.0619(15) 1.1082(10) 0.063(7) Uiso 1 d . . .
O105 O 0.6726(14) -0.1228(13) 0.6102(8) 0.045(5) Uiso 1 d . . .
O112 O 0.7217(14) 0.0395(12) 0.5682(8) 0.038(5) Uiso 1 d . . .
O215 O 0.0012(15) 0.1343(14) 0.9634(9) 0.054(6) Uiso 1 d . . .
O107 O 0.8820(15) 0.0592(14) 0.6072(9) 0.050(6) Uiso 1 d . . .
O115 O 0.9134(13) 0.1343(11) 0.4950(7) 0.031(4) Uiso 1 d . . .
O109 O 0.9075(13) -0.1292(12) 0.4596(8) 0.037(5) Uiso 1 d . . .
O116 O 0.8961(14) -0.0383(13) 0.5351(8) 0.040(5) Uiso 1 d . . .
O111 O 0.8444(13) -0.0900(12) 0.6453(8) 0.034(5) Uiso 1 d . . .
O104 O 0.7622(13) -0.0060(12) 0.3795(8) 0.034(5) Uiso 1 d . . .
O203 O 0.1922(14) -0.0654(13) 0.8585(8) 0.046(5) Uiso 1 d . . .
O206 O 0.1194(17) -0.1354(15) 1.1213(10) 0.061(6) Uiso 1 d . . .
O113 O 0.7328(13) -0.0553(12) 0.4922(8) 0.038(5) Uiso 1 d . . .
O108 O 0.7673(15) 0.0925(13) 0.4579(9) 0.047(5) Uiso 1 d . . .
O106 O 1.0277(12) -0.1658(11) 0.6120(7) 0.025(4) Uiso 1 d . . .
O102 O 1.0065(14) -0.0794(13) 0.6998(8) 0.041(5) Uiso 1 d . . .
O101 O 1.0329(15) -0.2872(14) 0.5461(9) 0.051(6) Uiso 1 d . . .
O110 O 0.8580(15) -0.1885(14) 0.5764(9) 0.051(6) Uiso 1 d . . .
O213 O 0.2734(15) 0.0442(14) 1.0039(9) 0.052(6) Uiso 1 d . . .
O205 O 0.4312(16) -0.1072(14) 1.0548(9) 0.056(6) Uiso 1 d . . .
O209 O 0.1186(18) 0.0925(16) 1.0650(10) 0.073(7) Uiso 1 d . . .
O201 O 0.1118(18) -0.0095(16) 1.1805(10) 0.070(7) Uiso 1 d . . .
O204 O 0.1502(15) 0.2145(14) 0.9547(9) 0.051(6) Uiso 1 d . . .
O214 O 0.0222(13) -0.0136(12) 0.9110(8) 0.035(5) Uiso 1 d . . .
O114 O 0.9329(15) 0.0223(14) 0.4126(9) 0.052(6) Uiso 1 d . . .
O103 O 0.7369(17) 0.1952(16) 0.5354(10) 0.068(7) Uiso 1 d . . .
N22 N 0.6719(16) 0.2013(15) 0.2549(10) 0.034(6) Uiso 1 d . . .
N111 N 0.1793(12) 0.3616(9) 0.6791(7) 0.025(5) Uiso 1 d GU . .
C111 C 0.1342(10) 0.4388(11) 0.6363(7) 0.035(7) Uiso 1 d GU . .
C112 C 0.1734(12) 0.5065(9) 0.6263(7) 0.029(6) Uiso 1 d GU . .
C113 C 0.2577(12) 0.4970(10) 0.6592(8) 0.042(7) Uiso 1 d GU . .
C114 C 0.3028(10) 0.4198(13) 0.7020(8) 0.037(7) Uiso 1 d GU . .
C115 C 0.2636(12) 0.3521(9) 0.7119(7) 0.075(11) Uiso 1 d GU . .
N12 N 0.0633(14) 0.1566(13) 0.7175(8) 0.019(5) Uiso 1 d . . .
N101 N 0.2082(10) 0.2277(10) 0.6337(6) 0.033(6) Uiso 1 d G . .
C101 C 0.1660(8) 0.2566(11) 0.5761(7) 0.036(7) Uiso 1 d G . .
C102 C 0.2245(11) 0.2485(11) 0.5296(5) 0.030(7) Uiso 1 d G . .
C103 C 0.3252(11) 0.2115(11) 0.5407(6) 0.027(6) Uiso 1 d G . .
C104 C 0.3675(8) 0.1826(11) 0.5983(7) 0.033(7) Uiso 1 d G . .
C105 C 0.3090(10) 0.1907(10) 0.6448(5) 0.019(5) Uiso 1 d G . .
N21 N 0.535(2) 0.116(2) 0.2975(13) 0.076(9) Uiso 1 d . . .
N11 N 0.025(2) 0.3056(18) 0.7563(11) 0.054(7) Uiso 1 d . . .
N201 N 0.6339(15) 0.2955(10) 0.3452(8) 0.042(6) Uiso 1 d G . .
C201 C 0.5710(11) 0.3793(13) 0.3247(8) 0.042(8) Uiso 1 d G . .
C202 C 0.6029(14) 0.4482(9) 0.3265(9) 0.062(10) Uiso 1 d G . .
C203 C 0.6976(15) 0.4334(12) 0.3488(9) 0.038(7) Uiso 1 d G . .
C204 C 0.7605(11) 0.3496(15) 0.3693(9) 0.061(10) Uiso 1 d G . .
C205 C 0.7286(13) 0.2807(10) 0.3675(9) 0.088(13) Uiso 1 d G . .
N211 N 0.5094(11) 0.1953(11) 0.3984(6) 0.037(6) Uiso 1 d G . .
C211 C 0.4222(12) 0.2621(10) 0.3909(6) 0.030(7) Uiso 1 d G . .
C212 C 0.3650(10) 0.2681(10) 0.4382(8) 0.065(10) Uiso 1 d G . .
C213 C 0.3950(11) 0.2074(12) 0.4930(7) 0.033(7) Uiso 1 d G . .
C214 C 0.4822(12) 0.1405(10) 0.5005(5) 0.023(6) Uiso 1 d G . .
C215 C 0.5394(10) 0.1345(9) 0.4532(7) 0.030(7) Uiso 1 d G . .
C22 C 0.538(2) 0.0331(19) 0.3477(13) 0.040(8) Uiso 1 d . . .
C26 C 0.622(2) 0.161(2) 0.2150(13) 0.046(8) Uiso 1 d . . .
C12 C 0.098(3) 0.283(3) 0.8158(16) 0.071(11) Uiso 1 d . . .
C14 C 0.135(2) 0.077(2) 0.7300(13) 0.040(8) Uiso 1 d . . .
C25 C 0.609(2) 0.082(2) 0.2588(14) 0.048(8) Uiso 1 d . . .
C21 C 0.432(2) 0.163(2) 0.2744(14) 0.053(9) Uiso 1 d . . .
C11 C -0.034(2) 0.402(2) 0.7332(14) 0.054(9) Uiso 1 d . . .
C24 C 0.771(2) 0.167(2) 0.2652(13) 0.047(8) Uiso 1 d . . .
C23 C 0.659(3) 0.300(2) 0.2111(16) 0.066(10) Uiso 1 d . . .
C16 C 0.015(2) 0.169(2) 0.7680(14) 0.051(9) Uiso 1 d . . .
C15 C -0.044(3) 0.250(3) 0.7668(17) 0.079(12) Uiso 1 d . . .
C13 C -0.009(2) 0.172(2) 0.6605(13) 0.043(8) Uiso 1 d . . .

loop_
_atom_site_aniso_label
_atom_site_aniso_U_11
_atom_site_aniso_U_22
_atom_site_aniso_U_33
_atom_site_aniso_U_23
_atom_site_aniso_U_13
_atom_site_aniso_U_12
W101 0.0296(7) 0.0286(7) 0.0601(9) -0.0092(7) 0.0036(6) -0.0160(6)
W103 0.0294(7) 0.0317(8) 0.0659(10) -0.0133(7) 0.0030(6) -0.0160(6)
W102 0.0319(7) 0.0413(8) 0.0519(9) -0.0108(7) 0.0011(6) -0.0204(7)
W104 0.0319(7) 0.0362(8) 0.0545(9) -0.0089(7) -0.0008(6) -0.0201(6)
W105 0.0317(7) 0.0374(8) 0.0592(9) -0.0094(7) 0.0057(6) -0.0235(6)
W203 0.0470(9) 0.0631(11) 0.0548(10) -0.0072(8) 0.0060(7) -0.0257(8)
W204 0.0530(9) 0.0617(11) 0.0600(10) -0.0044(8) 0.0035(8) -0.0366(9)
W205 0.0418(9) 0.0767(12) 0.0650(11) -0.0042(9) -0.0017(8) -0.0258(9)
W201 0.0491(9) 0.0625(10) 0.0525(10) -0.0051(8) 0.0004(7) -0.0322(8)
W202 0.0510(9) 0.0561(10) 0.0612(10) -0.0031(8) 0.0016(8) -0.0239(8)
Pd1 0.0423(14) 0.0334(14) 0.0560(17) -0.0115(13) 0.0060(12) -0.0245(13)
Pd2 0.0346(13) 0.0344(14) 0.0622(17) -0.0101(13) 0.0041(12) -0.0208(12)

loop_
_atom_type_symbol
_atom_type_description
_atom_type_scat_dispersion_real
_atom_type_scat_dispersion_imag
_atom_type_scat_source
C C 0.0033 0.0016 'International Tables Vol C Tables 4.2.6.8 and 6.1.1.4'
H H 0 0 'International Tables Vol C Tables 4.2.6.8 and 6.1.1.4'
N N 0.0061 0.0033 'International Tables Vol C Tables 4.2.6.8 and 6.1.1.4'
O O 0.0106 0.006 'International Tables Vol C Tables 4.2.6.8 and 6.1.1.4'
Pd Pd -0.9988 1.0072 'International Tables Vol C Tables 4.2.6.8 and 6.1.1.4'
W W -0.849 6.8722 'International Tables Vol C Tables 4.2.6.8 and 6.1.1.4'

loop_
_geom_angle_atom_site_label_1
_geom_angle_atom_site_label_2
_geom_angle_atom_site_label_3
_geom_angle
_geom_angle_site_symmetry_1
_geom_angle_site_symmetry_3
_geom_angle_publ_flag
O101 W101 O115 102.3(8) . 2_756 ?
O101 W101 O106 103.6(8) . . ?
O115 W101 O106 86.6(7) 2_756 . ?
O101 W101 O109 103.8(8) . . ?
O115 W101 O109 90.4(7) 2_756 . ?
O106 W101 O109 152.5(7) . . ?
O101 W101 O110 93.4(9) . . ?
O115 W101 O110 164.1(8) 2_756 . ?
O106 W101 O110 87.4(7) . . ?
O109 W101 O110 88.1(8) . . ?
O101 W101 O116 169.4(8) . . ?
O115 W101 O116 88.4(7) 2_756 . ?
O106 W101 O116 77.1(7) . . ?
O109 W101 O116 75.4(7) . . ?
O110 W101 O116 75.9(7) . . ?
O103 W103 O107 103.5(10) . . ?
O103 W103 O115 101.1(10) . . ?
O107 W103 O115 90.6(8) . . ?
O103 W103 O112 96.2(10) . . ?
O107 W103 O112 87.6(8) . . ?
O115 W103 O112 162.5(7) . . ?
O103 W103 O108 104.4(10) . . ?
O107 W103 O108 152.0(9) . . ?
O115 W103 O108 86.5(8) . . ?
O112 W103 O108 87.0(8) . . ?
O103 W103 O116 173.4(10) . . ?
O107 W103 O116 76.5(7) . . ?
O115 W103 O116 85.5(7) . . ?
O112 W103 O116 77.2(7) . . ?
O108 W103 O116 75.5(8) . . ?
O102 W102 O106 102.4(8) . . ?
O102 W102 O107 104.8(9) . . ?
O106 W102 O107 152.7(8) . . ?
O102 W102 O114 100.5(9) . 2_756 ?
O106 W102 O114 83.9(8) . 2_756 ?
O107 W102 O114 89.3(9) . 2_756 ?
O102 W102 O111 97.8(8) . . ?
O106 W102 O111 91.6(7) . . ?
O107 W102 O111 86.6(8) . . ?
O114 W102 O111 161.7(8) 2_756 . ?
O102 W102 O116 174.6(8) . . ?
O106 W102 O116 76.4(7) . . ?
O107 W102 O116 76.7(7) . . ?
O114 W102 O116 84.6(8) 2_756 . ?
O111 W102 O116 77.1(7) . . ?
O104 W104 O109 100.2(8) . . ?
O104 W104 O114 101.6(8) . . ?
O109 W104 O114 90.2(9) . . ?
O104 W104 O108 102.0(8) . . ?
O109 W104 O108 157.2(8) . . ?
O114 W104 O108 90.4(8) . . ?
O104 W104 O113 91.3(8) . . ?
O109 W104 O113 89.1(8) . . ?
O114 W104 O113 167.1(8) . . ?
O108 W104 O113 85.3(8) . . ?
O104 W104 O116 170.3(7) . . ?
O109 W104 O116 78.9(7) . . ?
O114 W104 O116 88.2(8) . . ?
O108 W104 O116 78.4(8) . . ?
O113 W104 O116 79.0(7) . . ?
O105 W105 O110 99.5(9) . . ?
O105 W105 O111 101.7(8) . . ?
O110 W105 O111 87.2(8) . . ?
O105 W105 O112 104.6(8) . . ?
O110 W105 O112 155.6(8) . . ?
O111 W105 O112 84.1(8) . . ?
O105 W105 O113 103.7(8) . . ?
O110 W105 O113 91.2(8) . . ?
O111 W105 O113 154.5(7) . . ?
O112 W105 O113 87.0(8) . . ?
O105 W105 O116 178.3(9) . . ?
O110 W105 O116 78.9(8) . . ?
O111 W105 O116 77.6(7) . . ?
O112 W105 O116 77.0(7) . . ?
O113 W105 O116 77.1(7) . . ?
O203 W203 O214 101.3(9) . . ?
O203 W203 O207 104.7(9) . . ?
O214 W203 O207 88.7(8) . . ?
O203 W203 O208 102.7(9) . . ?
O214 W203 O208 87.5(8) . . ?
O207 W203 O208 152.5(8) . . ?
O203 W203 O212 95.2(9) . . ?
O214 W203 O212 163.2(8) . . ?
O207 W203 O212 90.1(9) . . ?
O208 W203 O212 85.8(9) . . ?
O203 W203 O216 169.1(8) . . ?
O214 W203 O216 88.8(7) . . ?
O207 W203 O216 79.3(7) . . ?
O208 W203 O216 73.4(7) . . ?
O212 W203 O216 74.5(7) . . ?
O204 W204 O215 99.3(9) . . ?
O204 W204 O208 100.9(9) . . ?
O215 W204 O208 85.6(8) . . ?
O204 W204 O213 96.7(9) . . ?
O215 W204 O213 163.6(9) . . ?
O208 W204 O213 87.5(8) . . ?
O204 W204 O209 103.7(9) . . ?
O215 W204 O209 92.0(10) . . ?
O208 W204 O209 155.3(10) . . ?
O213 W204 O209 88.0(9) . . ?
O204 W204 O216 171.4(8) . . ?
O215 W204 O216 89.1(8) . . ?
O208 W204 O216 77.7(8) . . ?
O213 W204 O216 74.8(8) . . ?
O209 W204 O216 77.7(9) . . ?
O205 W205 O210 103.2(10) . . ?
O205 W205 O212 100.3(10) . . ?
O210 W205 O212 156.5(10) . . ?
O205 W205 O211 103.8(9) . . ?
O210 W205 O211 83.4(9) . . ?
O212 W205 O211 92.5(9) . . ?
O205 W205 O213 100.7(10) . . ?
O210 W205 O213 90.0(9) . . ?
O212 W205 O213 84.1(9) . . ?
O211 W205 O213 155.5(9) . . ?
O205 W205 O216 174.3(9) . . ?
O210 W205 O216 76.3(8) . . ?
O212 W205 O216 80.2(8) . . ?
O211 W205 O216 81.9(8) . . ?
O213 W205 O216 73.6(8) . . ?
O201 W201 O206 104.0(11) . . ?
O201 W201 O214 100.5(10) . 2_557 ?
O206 W201 O214 88.0(9) . 2_557 ?
O201 W201 O210 98.7(10) . . ?
O206 W201 O210 84.4(9) . . ?
O214 W201 O210 160.5(8) 2_557 . ?
O201 W201 O209 102.0(11) . . ?
O206 W201 O209 153.8(9) . . ?
O214 W201 O209 90.5(9) 2_557 . ?
O210 W201 O209 88.6(10) . . ?
O201 W201 O216 170.5(9) . . ?
O206 W201 O216 79.7(8) . . ?
O214 W201 O216 88.4(7) 2_557 . ?
O210 W201 O216 72.7(8) . . ?
O209 W201 O216 74.1(8) . . ?
O202 W202 O207 103.0(9) . . ?
O202 W202 O215 100.2(10) . 2_557 ?
O207 W202 O215 90.4(8) . 2_557 ?
O202 W202 O206 103.0(9) . . ?
O207 W202 O206 153.9(9) . . ?
O215 W202 O206 87.8(9) 2_557 . ?
O202 W202 O211 95.0(9) . . ?
O207 W202 O211 89.9(8) . . ?
O215 W202 O211 164.4(9) 2_557 . ?
O206 W202 O211 85.1(8) . . ?
O202 W202 O216 170.3(8) . . ?
O207 W202 O216 77.1(7) . . ?
O215 W202 O216 89.6(8) 2_557 . ?
O206 W202 O216 76.8(8) . . ?
O211 W202 O216 75.3(7) . . ?
N111 Pd1 N101 82.1(6) . . ?
N111 Pd1 N11 96.1(9) . . ?
N101 Pd1 N11 176.9(9) . . ?
N111 Pd1 N12 176.7(8) . . ?
N101 Pd1 N12 97.0(6) . . ?
N11 Pd1 N12 84.9(9) . . ?
N211 Pd2 N201 89.9(7) . . ?
N211 Pd2 N22 177.9(8) . . ?
N201 Pd2 N22 91.9(8) . . ?
N211 Pd2 N21 94.0(9) . . ?
N201 Pd2 N21 172.1(11) . . ?
N22 Pd2 N21 84.4(10) . . ?
W205 O211 W202 113.6(10) . . ?
W202 O207 W203 116.0(9) . . ?
W205 O212 W203 111.7(10) . . ?
W204 O216 W205 95.7(7) . . ?
W204 O216 W203 93.5(7) . . ?
W205 O216 W203 93.0(6) . . ?
W204 O216 W201 92.3(6) . . ?
W205 O216 W201 91.4(7) . . ?
W203 O216 W201 172.4(9) . . ?
W204 O216 W202 175.0(9) . . ?
W205 O216 W202 89.2(7) . . ?
W203 O216 W202 87.5(6) . . ?
W201 O216 W202 86.3(6) . . ?
W204 O208 W203 115.3(10) . . ?
W205 O210 W201 119.7(12) . . ?
W103 O112 W105 116.4(9) . . ?
W204 O215 W202 172.4(12) . 2_557 ?
W103 O107 W102 117.9(10) . . ?
W101 O115 W103 172.6(10) 2_756 . ?
W104 O109 W101 114.7(8) . . ?
W104 O116 W101 90.9(6) . . ?
W104 O116 W105 90.4(7) . . ?
W101 O116 W105 90.9(7) . . ?
W104 O116 W102 179.0(10) . . ?
W101 O116 W102 90.1(7) . . ?
W105 O116 W102 89.7(6) . . ?
W104 O116 W103 90.1(7) . . ?
W101 O116 W103 178.9(10) . . ?
W105 O116 W103 89.4(6) . . ?
W102 O116 W103 88.9(6) . . ?
W105 O111 W102 115.6(8) . . ?
W201 O206 W202 117.2(12) . . ?
W104 O113 W105 113.4(9) . . ?
W104 O108 W103 116.0(11) . . ?
W102 O106 W101 116.2(9) . . ?
W105 O110 W101 114.2(10) . . ?
W204 O213 W205 115.8(10) . . ?
W201 O209 W204 115.8(11) . . ?
W203 O214 W201 172.3(10) . 2_557 ?
W104 O114 W102 172.3(12) . 2_756 ?
C24 N22 C26 115(2) . . ?
C24 N22 C23 102(2) . . ?
C26 N22 C23 103(2) . . ?
C24 N22 Pd2 118.0(19) . . ?
C26 N22 Pd2 104.8(16) . . ?
C23 N22 Pd2 113.3(16) . . ?
C111 N111 C115 120 . . ?
C111 N111 Pd1 120.2(10) . . ?
C115 N111 Pd1 119.7(10) . . ?
N111 C111 C112 120 . . ?
C113 C112 C111 120 . . ?
C114 C113 C112 120 . . ?
C114 C113 C203 117(5) . 2_666 ?
C112 C113 C203 123(5) . 2_666 ?
C115 C114 C113 120 . . ?
C114 C115 N111 120 . . ?
C14 N12 C16 111(2) . . ?
C14 N12 C13 110.7(19) . . ?
C16 N12 C13 114(2) . . ?
C14 N12 Pd1 114.5(16) . . ?
C16 N12 Pd1 100.0(16) . . ?
C13 N12 Pd1 105.3(15) . . ?
C101 N101 C105 120 . . ?
C101 N101 Pd1 116.1(8) . . ?
C105 N101 Pd1 122.9(8) . . ?
N101 C101 C102 120 . . ?
C103 C102 C101 120 . . ?
C102 C103 C104 120 . . ?
C102 C103 C213 123.7(12) . . ?
C104 C103 C213 116.0(12) . . ?
C105 C104 C103 120 . . ?
C104 C105 N101 120 . . ?
C21 N21 C25 121(3) . . ?
C21 N21 C22 109(3) . . ?
C25 N21 C22 103(3) . . ?
C21 N21 Pd2 107(2) . . ?
C25 N21 Pd2 105(2) . . ?
C22 N21 Pd2 113(2) . . ?
C15 N11 C11 110(3) . . ?
C15 N11 C12 111(3) . . ?
C11 N11 C12 113(2) . . ?
C15 N11 Pd1 105.0(19) . . ?
C11 N11 Pd1 112.7(19) . . ?
C12 N11 Pd1 103.8(18) . . ?
C201 N201 C205 120 . . ?
C201 N201 Pd2 116.9(12) . . ?
C205 N201 Pd2 122.2(12) . . ?
C202 C201 N201 120 . . ?
C201 C202 C203 120 . . ?
C204 C203 C202 120 . . ?
C204 C203 C113 116(4) . 2_666 ?
C202 C203 C113 122(5) . 2_666 ?
C205 C204 C203 120 . . ?
C204 C205 N201 120 . . ?
C211 N211 C215 120 . . ?
C211 N211 Pd2 115.2(9) . . ?
C215 N211 Pd2 124.6(9) . . ?
C212 C211 N211 120 . . ?
C211 C212 C213 120 . . ?
C212 C213 C214 120 . . ?
C212 C213 C103 117.6(13) . . ?
C214 C213 C103 122.1(13) . . ?
C215 C214 C213 120 . . ?
C214 C215 N211 120 . . ?
C25 C26 N22 103(2) . . ?
N21 C25 C26 105(3) . . ?
C15 C16 N12 119(3) . . ?
C16 C15 N11 105(3) . . ?

loop_
_geom_bond_atom_site_label_1
_geom_bond_atom_site_label_2
_geom_bond_distance
_geom_bond_site_symmetry_2
_geom_bond_publ_flag
W101 O101 1.75(2) . ?
W101 O115 1.894(17) 2_756 ?
W101 O106 1.929(16) . ?
W101 O109 2.005(19) . ?
W101 O110 2.06(2) . ?
W101 O116 2.293(19) . ?
W103 O103 1.60(2) . ?
W103 O107 1.90(2) . ?
W103 O115 1.903(17) . ?
W103 O112 1.910(18) . ?
W103 O108 1.948(19) . ?
W103 O116 2.354(19) . ?
W102 O102 1.693(19) . ?
W102 O106 1.922(16) . ?
W102 O107 1.93(2) . ?
W102 O114 1.93(2) 2_756 ?
W102 O111 1.950(17) . ?
W102 O116 2.328(18) . ?
W104 O104 1.738(17) . ?
W104 O109 1.854(19) . ?
W104 O114 1.87(2) . ?
W104 O108 1.911(19) . ?
W104 O113 1.940(18) . ?
W104 O116 2.268(18) . ?
W105 O105 1.769(19) . ?
W105 O110 1.86(2) . ?
W105 O111 1.927(18) . ?
W105 O112 1.961(19) . ?
W105 O113 1.963(18) . ?
W105 O116 2.326(19) . ?
W203 O203 1.662(18) . ?
W203 O214 1.886(18) . ?
W203 O207 1.97(2) . ?
W203 O208 1.98(2) . ?
W203 O212 2.09(2) . ?
W203 O216 2.297(16) . ?
W204 O204 1.85(2) . ?
W204 O215 1.88(2) . ?
W204 O208 1.889(18) . ?
W204 O213 1.93(2) . ?
W204 O209 1.93(2) . ?
W204 O216 2.187(19) . ?
W205 O205 1.74(2) . ?
W205 O210 1.87(2) . ?
W205 O212 1.87(2) . ?
W205 O211 1.92(2) . ?
W205 O213 1.94(2) . ?
W205 O216 2.233(18) . ?
W201 O201 1.70(2) . ?
W201 O206 1.90(2) . ?
W201 O214 1.908(18) 2_557 ?
W201 O210 1.92(2) . ?
W201 O209 1.92(3) . ?
W201 O216 2.342(17) . ?
W202 O202 1.71(2) . ?
W202 O207 1.893(18) . ?
W202 O215 1.90(2) 2_557 ?
W202 O206 1.93(2) . ?
W202 O211 2.00(2) . ?
W202 O216 2.437(19) . ?
Pd1 N111 2.049(11) . ?
Pd1 N101 2.056(11) . ?
Pd1 N11 2.06(2) . ?
Pd1 N12 2.127(19) . ?
Pd2 N211 2.026(11) . ?
Pd2 N201 2.048(13) . ?
Pd2 N22 2.07(2) . ?
Pd2 N21 2.11(3) . ?
O215 W202 1.90(2) 2_557 ?
O115 W101 1.894(17) 2_756 ?
O214 W201 1.908(18) 2_557 ?
O114 W102 1.93(2) 2_756 ?
N22 C24 1.37(3) . ?
N22 C26 1.59(4) . ?
N22 C23 1.66(4) . ?
N111 C111 1.39 . ?
N111 C115 1.39 . ?
C111 C112 1.39 . ?
C112 C113 1.39 . ?
C113 C114 1.39 . ?
C113 C203 1.48(10) 2_666 ?
C114 C115 1.39 . ?
N12 C14 1.39(3) . ?
N12 C16 1.41(3) . ?
N12 C13 1.62(3) . ?
N101 C101 1.39 . ?
N101 C105 1.39 . ?
C101 C102 1.39 . ?
C102 C103 1.39 . ?
C103 C104 1.39 . ?
C103 C213 1.503(14) . ?
C104 C105 1.39 . ?
N21 C21 1.48(4) . ?
N21 C25 1.48(4) . ?
N21 C22 1.56(4) . ?
N11 C15 1.54(4) . ?
N11 C11 1.54(4) . ?
N11 C12 1.65(4) . ?
N201 C201 1.39 . ?
N201 C205 1.39 . ?
C201 C202 1.39 . ?
C202 C203 1.39 . ?
C203 C204 1.39 . ?
C203 C113 1.48(8) 2_666 ?
C204 C205 1.39 . ?
N211 C211 1.39 . ?
N211 C215 1.39 . ?
C211 C212 1.39 . ?
C212 C213 1.39 . ?
C213 C214 1.39 . ?
C214 C215 1.39 . ?
C26 C25 1.52(4) . ?
C16 C15 1.37(5) . ?

loop_
_platon_squeeze_void_nr
_platon_squeeze_void_average_x
_platon_squeeze_void_average_y
_platon_squeeze_void_average_z
_platon_squeeze_void_volume
_platon_squeeze_void_count_electrons
1 0.022 0.346 0.067 2889.1 3245.3
